data_7117841
loop_
_publ_author_name
'Ping Li'
'Josef M. Maier'
'Jungwun Hwang'
'Mark D. Smith'
'Jeanette A. Krause'
'Brian T. Mullis'
'Sharon M. S. Strickland'
'Ken D. Shimizu'

_publ_section_title
;
 Solvent-induced reversible solid-state colour change of an intramolecular
 charge-transfer complex
;
_journal_name_full Chem.Commun.
_journal_page_first 14809
_journal_paper_doi 10.1039/C5cc06140G
_journal_volume 51
_journal_year 2015
_chemical_formula_moiety 'C72 H54 N2 O8, 1.36(C2 H3 N), 0.64(C H2 Cl2)'
_chemical_formula_sum 'C75.36 H59.36 Cl1.28 N3.36 O8'
_chemical_formula_weight 1185.35
_chemical_name_systematic
;
 ?
;
_space_group_crystal_system monoclinic
_space_group_IT_number 14
_space_group_name_Hall '-P 2yn'
_space_group_name_H-M_alt 'P 1 21/n 1'
_symmetry_space_group_name_Hall '-P 2yn'
_symmetry_space_group_name_H-M 'P 1 21/n 1'
_atom_sites_solution_hydrogens geom
_atom_sites_solution_primary direct
_audit_creation_date 2013-11-15
_audit_creation_method
;
Olex2 1.2
(compiled 2013.11.13 svn.r2834 for OlexSys, GUI svn.r4705)
;
_audit_update_record
;
2015-07-12 deposited with the CCDC.
2015-08-17 downloaded from the CCDC.
;
_cell_angle_alpha 90
_cell_angle_beta 113.969(3)
_cell_angle_gamma 90
_cell_formula_units_Z 2
_cell_length_a 17.132(3)
_cell_length_b 10.4771(16)
_cell_length_c 17.718(3)
_cell_measurement_reflns_used 7671
_cell_measurement_temperature 100(2)
_cell_measurement_theta_max 24.878
_cell_measurement_theta_min 2.316
_cell_volume 2906.0(8)
_computing_cell_refinement 'SAINT v6.45A (Bruker, 2003)'
_computing_data_collection 'SMART v5.631 (Bruker, 2003)'
_computing_data_reduction 'SAINT v6.45A (Bruker, 2003)'
_computing_molecular_graphics 'Olex2 (Dolomanov et al., 2009)'
_computing_publication_material 'Olex2 (Dolomanov et al., 2009)'
_computing_structure_refinement 'ShelXL (Sheldrick, 2008)'
_computing_structure_solution 'ShelXS (Sheldrick, 2008)'
_diffrn_ambient_temperature 100(2)
_diffrn_measured_fraction_theta_full 1.000
_diffrn_measured_fraction_theta_max 0.997
_diffrn_measurement_device_type 'CCD area detector'
_diffrn_measurement_method 'phi and omega scans'
_diffrn_radiation_monochromator graphite
_diffrn_radiation_type MoK\a
_diffrn_radiation_wavelength 0.71073
_diffrn_reflns_av_R_equivalents 0.0610
_diffrn_reflns_av_unetI/netI 0.0354
_diffrn_reflns_laue_measured_fraction_full 1.000
_diffrn_reflns_laue_measured_fraction_max 0.997
_diffrn_reflns_limit_h_max 20
_diffrn_reflns_limit_h_min -20
_diffrn_reflns_limit_k_max 12
_diffrn_reflns_limit_k_min -12
_diffrn_reflns_limit_l_max 21
_diffrn_reflns_limit_l_min -21
_diffrn_reflns_number 32604
_diffrn_reflns_point_group_measured_fraction_full 1.000
_diffrn_reflns_point_group_measured_fraction_max 0.997
_diffrn_reflns_theta_full 25.000
_diffrn_reflns_theta_max 25.116
_diffrn_reflns_theta_min 2.146
_diffrn_source 'sealed tube'
_diffrn_source_current 37.0
_diffrn_source_power 1.739
_diffrn_source_voltage 47.0
_exptl_absorpt_coefficient_mu 0.144
_exptl_absorpt_correction_type none
_exptl_crystal_colour 'dark red'
_exptl_crystal_density_diffrn 1.355
_exptl_crystal_density_meas .
_exptl_crystal_description block
_exptl_crystal_F_000 1242
_exptl_crystal_size_max 0.52
_exptl_crystal_size_mid 0.44
_exptl_crystal_size_min 0.24
_refine_diff_density_max 0.811
_refine_diff_density_min -0.494
_refine_diff_density_rms 0.069
_refine_ls_extinction_coef .
_refine_ls_extinction_method none
_refine_ls_goodness_of_fit_ref 1.052
_refine_ls_hydrogen_treatment constr
_refine_ls_matrix_type full
_refine_ls_number_parameters 403
_refine_ls_number_reflns 5169
_refine_ls_number_restraints 102
_refine_ls_restrained_S_all 1.139
_refine_ls_R_factor_all 0.1054
_refine_ls_R_factor_gt 0.0846
_refine_ls_shift/su_max 0.000
_refine_ls_shift/su_mean 0.000
_refine_ls_structure_factor_coef Fsqd
_refine_ls_weighting_details 'w=1/[\s^2^(Fo^2^)+(0.1244P)^2^+4.4388P] where P=(Fo^2^+2Fc^2^)/3'
_refine_ls_weighting_scheme calc
_refine_ls_wR_factor_gt 0.2333
_refine_ls_wR_factor_ref 0.2507
_reflns_number_gt 3840
_reflns_number_total 5169
_reflns_threshold_expression 'I > 2\s(I)'
_cod_data_source_file c5cc06140g2.cif.txt
_cod_data_source_block dfya53m
_cod_database_code 7117841
_shelxl_version_number 2013-4
_shelx_space_group_comment
;
The symmetry employed for this shelxl refinement is uniquely defined
by the following loop, which should always be used as a source of
symmetry information in preference to the above space-group names.
They are only intended as comments.
;
_olex2_refinement_description
;
1. Fixed Uiso
 At 1.2 times of:
  All C(H) groups, All C(H,H) groups
 At 1.5 times of:
  All C(H,H,H) groups
2. Shared sites
{C32A, C32B}
3. Restrained distances
 N1S-C1S
 1.13 with sigma of 0.02
 C1S-C2S
 1.445 with sigma of 0.02
 C3S-Cl1S = C3S-Cl2S
 1.76 with sigma of 0.02
 Cl1S-Cl2S
 2.93 with sigma of 0.02
 C4S-Cl3S = C4S-Cl4S
 1.76 with sigma of 0.02
 Cl3S-Cl4S
 2.93 with sigma of 0.02
 N1S-C2S
 0.02 with sigma of 2.57
 C32A-C33A \\sim C32A-C34A \\sim C32A-C35A \\sim C32B-C33B \\sim C32B-C34B
\\sim C32B-C35B
 with sigma of 0.01
 C33A-C34A \\sim C34A-C35A \\sim C35A-C33A \\sim C33B-C34B \\sim C34B-C35B
\\sim C35B-C33B
 with sigma of 0.02
 C35A-C36A \\sim C35B-C36B
 with sigma of 0.01
 C32A-C36A \\sim C32B-C36B
 with sigma of 0.02
4. Uiso/Uaniso restraints and constraints
Uanis(C32A) = Uanis(C32B)
Uiso(C33A) = Uiso(C33B)
Uiso(C2S) = Uiso(C3S) = Uiso(C4S)
5. Rigid body (RIGU) restrains
 C20, C26, C27, C28, C29, C30, C21, C19, C31
 with sigma for 1-2 distances of 0.004 and sigma for 1-3 distances of 0.004
6. Others
 1*[Sof(N1S)+Sof(C1S)+Sof(C2S)+Sof(H2SA)+Sof(H2SB)+Sof(H2SC)]+1*[Sof(C3S)+
 Sof(H3SA)+Sof(H3SB)+Sof(Cl1S)+Sof(Cl2S)]+1*[Sof(C4S)+Sof(H4SA)+Sof(H4SB)+
 Sof(Cl3S)+Sof(Cl4S)]=1 with esd of 0.0001
 Sof(C32B)=Sof(C33B)=Sof(H33D)=Sof(H33E)=Sof(H33F)=Sof(C34B)=Sof(H34D)=
 Sof(H34E)=Sof(H34F)=Sof(C35B)=Sof(H35C)=Sof(H35D)=Sof(C36B)=Sof(H36D)=
 Sof(H36E)=Sof(H36F)=1-FVAR(1)
 Sof(C32A)=Sof(C33A)=Sof(H33A)=Sof(H33B)=Sof(H33C)=Sof(C34A)=Sof(H34A)=
 Sof(H34B)=Sof(H34C)=Sof(C35A)=Sof(H35A)=Sof(H35B)=Sof(C36A)=Sof(H36A)=
 Sof(H36B)=Sof(H36C)=FVAR(1)
 Sof(N1S)=Sof(C1S)=Sof(C2S)=Sof(H2SA)=Sof(H2SB)=Sof(H2SC)=FVAR(2)
 Sof(C3S)=Sof(H3SA)=Sof(H3SB)=Sof(Cl1S)=Sof(Cl2S)=FVAR(3)
 Sof(C4S)=Sof(H4SA)=Sof(H4SB)=Sof(Cl3S)=Sof(Cl4S)=FVAR(4)
7.a Secondary CH2 refined with riding coordinates:
 C15(H15A,H15B), C35A(H35A,H35B), C35B(H35C,H35D), C3S(H3SA,H3SB), C4S(H4SA,
 H4SB)
7.b Aromatic/amide H refined with riding coordinates:
 C6(H6), C7(H7), C10(H10), C11(H11), C13(H13), C18(H18), C19(H19), C24(H24),
 C25(H25), C26(H26), C27(H27), C28(H28), C30(H30), C31(H31)
7.c Idealised Me refined with riding coordinates:
 C33A(H33A,H33B,H33C), C34A(H34A,H34B,H34C), C36A(H36A,H36B,H36C), C33B(H33D,
 H33E,H33F), C34B(H34D,H34E,H34F), C36B(H36D,H36E,H36F), C2S(H2SA,H2SB,H2SC)
;

loop_
_space_group_symop_operation_xyz
'x, y, z'
'-x+1/2, y+1/2, -z+1/2'
'-x, -y, -z'
'x-1/2, -y-1/2, z-1/2'

loop_
_atom_site_label
_atom_site_type_symbol
_atom_site_fract_x
_atom_site_fract_y
_atom_site_fract_z
_atom_site_U_iso_or_equiv
_atom_site_adp_type
_atom_site_occupancy
_atom_site_site_symmetry_order
_atom_site_calc_flag
_atom_site_refinement_flags_posn
_atom_site_refinement_flags_adp
_atom_site_refinement_flags_occupancy
_atom_site_disorder_assembly
_atom_site_disorder_group
O1 O 0.23641(14) 0.4296(2) 0.40043(14) 0.0375(6) Uani 1 1 d . . . . .
O2 O 0.39664(15) 0.4562(3) 0.67610(14) 0.0451(7) Uani 1 1 d . . . . .
O3 O 0.20289(15) 0.6333(2) 0.51907(16) 0.0417(6) Uani 1 1 d . . . . .
O4 O 0.08992(16) 0.6237(3) 0.39574(19) 0.0543(8) Uani 1 1 d . . . . .
N1 N 0.31747(16) 0.4399(2) 0.53822(16) 0.0286(6) Uani 1 1 d . . . . .
C1 C 0.30645(19) 0.4446(3) 0.45540(19) 0.0278(7) Uani 1 1 d . . . . .
C2 C 0.38458(19) 0.4676(3) 0.44073(18) 0.0255(7) Uani 1 1 d . . . . .
C3 C 0.46342(18) 0.4891(3) 0.50787(18) 0.0231(6) Uani 1 1 d . . . . .
C4 C 0.47047(19) 0.4892(3) 0.59008(19) 0.0269(7) Uani 1 1 d . . . . .
C5 C 0.3947(2) 0.4616(3) 0.6073(2) 0.0302(7) Uani 1 1 d . . . . .
C6 C 0.3793(2) 0.4666(3) 0.36104(19) 0.0288(7) Uani 1 1 d . . . . .
H6 H 0.3259 0.4514 0.3162 0.035 Uiso 1 1 calc R . . . .
C7 C 0.5479(2) 0.5122(3) 0.65425(19) 0.0302(7) Uani 1 1 d . . . . .
H7 H 0.5520 0.5137 0.7094 0.036 Uiso 1 1 calc R . . . .
C8 C 0.2425(2) 0.4172(3) 0.5543(2) 0.0316(7) Uani 1 1 d . . . . .
C9 C 0.1847(2) 0.5134(3) 0.5429(2) 0.0343(8) Uani 1 1 d . . . . .
C10 C 0.1144(2) 0.4941(4) 0.5608(2) 0.0402(8) Uani 1 1 d . . . . .
H10 H 0.0737 0.5603 0.5517 0.048 Uiso 1 1 calc R . . . .
C11 C 0.1036(2) 0.3776(4) 0.5919(2) 0.0419(9) Uani 1 1 d . . . . .
H11 H 0.0557 0.3656 0.6053 0.050 Uiso 1 1 calc R . . . .
C12 C 0.1610(2) 0.2772(4) 0.6042(2) 0.0445(9) Uani 1 1 d . . . . .
C13 C 0.2308(2) 0.3003(3) 0.5845(2) 0.0390(8) Uani 1 1 d . . . . .
H13 H 0.2712 0.2341 0.5920 0.047 Uiso 1 1 calc R . . . .
C14 C 0.1507(2) 0.6797(4) 0.4430(3) 0.0464(10) Uani 1 1 d . . . . .
C15 C 0.1818(2) 0.8088(4) 0.4305(3) 0.0577(12) Uani 1 1 d . . . . .
H15A H 0.1889 0.8636 0.4783 0.069 Uiso 1 1 calc R . . . .
H15B H 0.1378 0.8485 0.3807 0.069 Uiso 1 1 calc R . . . .
C16 C 0.2659(2) 0.8050(3) 0.4205(2) 0.0425(9) Uani 1 1 d . . . . .
C17 C 0.3458(2) 0.8158(3) 0.4879(2) 0.0362(8) Uani 1 1 d . . . . .
C18 C 0.3565(3) 0.8241(4) 0.5717(3) 0.0522(10) Uani 1 1 d . . . . .
H18 H 0.3081 0.8180 0.5848 0.063 Uiso 1 1 calc R . . . .
C19 C 0.4360(4) 0.8409(4) 0.6337(3) 0.0688(13) Uani 1 1 d . . . . .
H19 H 0.4414 0.8476 0.6890 0.083 Uiso 1 1 calc R . . . .
C20 C 0.5109(3) 0.8485(4) 0.6174(4) 0.0708(13) Uani 1 1 d . . . . .
C21 C 0.5016(2) 0.8383(3) 0.5361(3) 0.0601(12) Uani 1 1 d . . . . .
C22 C 0.4204(2) 0.8209(3) 0.4715(3) 0.0422(9) Uani 1 1 d . . . . .
C23 C 0.4132(3) 0.8117(3) 0.3890(3) 0.0529(11) Uani 1 1 d . . . . .
C24 C 0.3321(3) 0.7986(4) 0.3250(3) 0.0585(11) Uani 1 1 d . . . . .
H24 H 0.3267 0.7910 0.2696 0.070 Uiso 1 1 calc R . . . .
C25 C 0.2614(3) 0.7966(4) 0.3410(3) 0.0524(10) Uani 1 1 d . . . . .
H25 H 0.2070 0.7892 0.2963 0.063 Uiso 1 1 calc R . . . .
C26 C 0.5920(4) 0.8698(5) 0.6800(5) 0.106(2) Uani 1 1 d . . . . .
H26 H 0.6005 0.8776 0.7362 0.127 Uiso 1 1 calc R . . . .
C27 C 0.6629(4) 0.8796(5) 0.6547(6) 0.107(2) Uani 1 1 d . . . . .
H27 H 0.7185 0.8941 0.6962 0.129 Uiso 1 1 calc R . . . .
C28 C 0.6540(3) 0.8692(5) 0.5754(6) 0.104(2) Uani 1 1 d . . . . .
H28 H 0.7028 0.8760 0.5629 0.125 Uiso 1 1 calc R . . . .
C29 C 0.5760(3) 0.8492(4) 0.5137(4) 0.0774(14) Uani 1 1 d . . . . .
C30 C 0.5614(4) 0.8401(4) 0.4289(5) 0.0860(16) Uani 1 1 d . . . . .
H30 H 0.6089 0.8473 0.4144 0.103 Uiso 1 1 calc R . . . .
C31 C 0.4878(4) 0.8229(4) 0.3718(4) 0.0789(15) Uani 1 1 d . . . . .
H31 H 0.4819 0.8173 0.3163 0.095 Uiso 1 1 calc R . . . .
C32A C 0.1523(2) 0.1492(4) 0.6419(3) 0.0674(14) Uani 0.565(9) 1 d . . P A 1
C33A C 0.0694(4) 0.1382(9) 0.6535(6) 0.0562(16) Uiso 0.565(9) 1 d . . P A 1
H33A H 0.0667 0.2064 0.6902 0.084 Uiso 0.565(9) 1 calc R . P A 1
H33B H 0.0673 0.0551 0.6780 0.084 Uiso 0.565(9) 1 calc R . P A 1
H33C H 0.0209 0.1459 0.5998 0.084 Uiso 0.565(9) 1 calc R . P A 1
C34A C 0.1497(6) 0.0408(8) 0.5782(5) 0.069(3) Uiso 0.565(9) 1 d . . P A 1
H34A H 0.1010 0.0554 0.5254 0.103 Uiso 0.565(9) 1 calc R . P A 1
H34B H 0.1437 -0.0427 0.6002 0.103 Uiso 0.565(9) 1 calc R . P A 1
H34C H 0.2027 0.0428 0.5697 0.103 Uiso 0.565(9) 1 calc R . P A 1
C35A C 0.2296(5) 0.1114(8) 0.7182(4) 0.066(3) Uiso 0.565(9) 1 d . . P A 1
H35A H 0.2222 0.0258 0.7381 0.079 Uiso 0.565(9) 1 calc R . P A 1
H35B H 0.2821 0.1118 0.7077 0.079 Uiso 0.565(9) 1 calc R . P A 1
C36A C 0.2325(7) 0.2132(10) 0.7786(6) 0.084(3) Uiso 0.565(9) 1 d . . P A 1
H36A H 0.2029 0.2896 0.7486 0.126 Uiso 0.565(9) 1 calc R . P A 1
H36B H 0.2921 0.2344 0.8134 0.126 Uiso 0.565(9) 1 calc R . P A 1
H36C H 0.2042 0.1824 0.8134 0.126 Uiso 0.565(9) 1 calc R . P A 1
C32B C 0.1523(2) 0.1492(4) 0.6419(3) 0.0674(14) Uani 0.435(9) 1 d . . P A 2
C33B C 0.0612(4) 0.1170(12) 0.6299(7) 0.0562(16) Uiso 0.435(9) 1 d . . P A 2
H33D H 0.0397 0.1835 0.6554 0.084 Uiso 0.435(9) 1 calc R . P A 2
H33E H 0.0607 0.0346 0.6559 0.084 Uiso 0.435(9) 1 calc R . P A 2
H33F H 0.0246 0.1122 0.5708 0.084 Uiso 0.435(9) 1 calc R . P A 2
C34B C 0.1977(8) 0.0380(10) 0.6253(8) 0.080(4) Uiso 0.435(9) 1 d . . P A 2
H34D H 0.1756 0.0230 0.5656 0.120 Uiso 0.435(9) 1 calc R . P A 2
H34E H 0.1882 -0.0381 0.6526 0.120 Uiso 0.435(9) 1 calc R . P A 2
H34F H 0.2590 0.0562 0.6467 0.120 Uiso 0.435(9) 1 calc R . P A 2
C35B C 0.2000(7) 0.1713(14) 0.7378(5) 0.087(4) Uiso 0.435(9) 1 d . . P A 2
H35C H 0.1756 0.2471 0.7538 0.104 Uiso 0.435(9) 1 calc R . P A 2
H35D H 0.1910 0.0964 0.7674 0.104 Uiso 0.435(9) 1 calc R . P A 2
C36B C 0.2938(8) 0.1908(19) 0.7626(10) 0.124(7) Uiso 0.435(9) 1 d . . P A 2
H36D H 0.3051 0.2030 0.7131 0.186 Uiso 0.435(9) 1 calc R . P A 2
H36E H 0.3251 0.1158 0.7930 0.186 Uiso 0.435(9) 1 calc R . P A 2
H36F H 0.3126 0.2665 0.7980 0.186 Uiso 0.435(9) 1 calc R . P A 2
N1S N 0.3730(4) 0.6070(7) 0.1422(4) 0.058(2) Uiso 0.680(3) 1 d D . P B 1
C1S C 0.4083(4) 0.6929(7) 0.1428(4) 0.0459(17) Uiso 0.680(3) 1 d D . P B 1
C2S C 0.4518(5) 0.8088(8) 0.1382(5) 0.0595(16) Uiso 0.680(3) 1 d D . P B 1
H2SA H 0.4096 0.8747 0.1093 0.089 Uiso 0.680(3) 1 calc R . P B 1
H2SB H 0.4876 0.7922 0.1081 0.089 Uiso 0.680(3) 1 calc R . P B 1
H2SC H 0.4876 0.8383 0.1942 0.089 Uiso 0.680(3) 1 calc R . P B 1
C3S C 0.4339(10) 0.7803(19) 0.1175(14) 0.0595(16) Uiso 0.242(3) 1 d D . P C 2
H3SA H 0.4259 0.7794 0.0590 0.071 Uiso 0.242(3) 1 calc R . P C 2
H3SB H 0.4066 0.8584 0.1270 0.071 Uiso 0.242(3) 1 calc R . P C 2
Cl1S Cl 0.3857(4) 0.6466(7) 0.1378(3) 0.0548(14) Uiso 0.242(3) 1 d D . P C 2
Cl2S Cl 0.5411(3) 0.7822(5) 0.1803(3) 0.0727(16) Uiso 0.242(3) 1 d D . P C 2
C4S C 0.453(2) 0.784(8) 0.127(4) 0.0595(16) Uiso 0.078(2) 1 d D . P D 3
H4SA H 0.4213 0.7212 0.1449 0.071 Uiso 0.078(2) 1 calc R . P D 3
H4SB H 0.4117 0.8416 0.0858 0.071 Uiso 0.078(2) 1 calc R . P D 3
Cl3S Cl 0.5129(10) 0.7040(15) 0.0813(9) 0.070(5) Uiso 0.078(2) 1 d D . P D 3
Cl4S Cl 0.5229(13) 0.8729(18) 0.2123(11) 0.086(6) Uiso 0.078(2) 1 d D . P D 3

loop_
_atom_site_aniso_label
_atom_site_aniso_U_11
_atom_site_aniso_U_22
_atom_site_aniso_U_33
_atom_site_aniso_U_23
_atom_site_aniso_U_13
_atom_site_aniso_U_12
O1 0.0259(12) 0.0462(14) 0.0414(13) -0.0004(11) 0.0147(11) -0.0022(10)
O2 0.0413(14) 0.0648(18) 0.0374(13) -0.0039(12) 0.0242(11) -0.0083(12)
O3 0.0337(13) 0.0306(13) 0.0658(16) 0.0062(11) 0.0251(12) 0.0025(10)
O4 0.0306(14) 0.0562(17) 0.0759(19) 0.0197(15) 0.0213(14) -0.0002(13)
N1 0.0258(13) 0.0289(14) 0.0371(14) 0.0018(11) 0.0190(12) 0.0018(11)
C1 0.0261(16) 0.0234(15) 0.0359(17) -0.0003(13) 0.0147(14) 0.0025(12)
C2 0.0271(15) 0.0180(14) 0.0336(16) 0.0007(12) 0.0146(13) 0.0020(12)
C3 0.0271(15) 0.0147(13) 0.0306(15) 0.0006(11) 0.0150(13) 0.0027(11)
C4 0.0294(16) 0.0221(15) 0.0338(16) 0.0002(12) 0.0177(14) 0.0017(12)
C5 0.0342(17) 0.0280(16) 0.0349(17) -0.0035(13) 0.0206(14) -0.0018(13)
C6 0.0283(16) 0.0251(16) 0.0318(16) -0.0018(12) 0.0109(13) 0.0007(13)
C7 0.0350(17) 0.0305(17) 0.0288(16) -0.0018(13) 0.0167(14) -0.0008(13)
C8 0.0276(16) 0.0352(18) 0.0382(17) -0.0012(14) 0.0198(14) -0.0005(13)
C9 0.0321(17) 0.0304(17) 0.0452(19) 0.0006(14) 0.0206(15) 0.0003(14)
C10 0.0317(18) 0.043(2) 0.052(2) 0.0016(16) 0.0232(16) 0.0065(15)
C11 0.0324(18) 0.052(2) 0.052(2) 0.0045(17) 0.0280(17) 0.0012(16)
C12 0.040(2) 0.047(2) 0.056(2) 0.0094(18) 0.0291(18) -0.0006(17)
C13 0.0352(18) 0.0355(19) 0.055(2) 0.0054(16) 0.0274(17) 0.0042(15)
C14 0.0290(19) 0.039(2) 0.076(3) 0.0152(19) 0.0265(19) 0.0091(16)
C15 0.032(2) 0.042(2) 0.099(3) 0.027(2) 0.027(2) 0.0086(17)
C16 0.0322(18) 0.0274(17) 0.066(2) 0.0132(16) 0.0176(17) 0.0027(14)
C17 0.0340(18) 0.0198(15) 0.054(2) 0.0060(14) 0.0171(16) 0.0037(13)
C18 0.069(3) 0.032(2) 0.059(2) 0.0014(18) 0.029(2) -0.0033(19)
C19 0.099(3) 0.034(2) 0.052(2) 0.0036(18) 0.009(2) -0.004(2)
C20 0.056(2) 0.028(2) 0.091(3) 0.011(2) -0.007(2) -0.0036(18)
C21 0.0304(19) 0.0208(18) 0.106(3) 0.0109(19) 0.004(2) 0.0016(14)
C22 0.0328(18) 0.0193(16) 0.074(3) 0.0061(16) 0.0209(18) 0.0021(13)
C23 0.063(3) 0.0209(17) 0.094(3) 0.0018(19) 0.052(3) -0.0018(17)
C24 0.081(3) 0.036(2) 0.066(3) -0.0041(19) 0.037(3) -0.015(2)
C25 0.056(2) 0.035(2) 0.055(2) 0.0089(17) 0.012(2) -0.0127(18)
C26 0.083(3) 0.035(3) 0.132(4) 0.019(3) -0.026(3) -0.005(2)
C27 0.052(3) 0.029(2) 0.176(5) 0.015(3) -0.020(3) -0.010(2)
C28 0.038(2) 0.035(3) 0.199(5) 0.022(3) 0.007(3) 0.0015(19)
C29 0.033(2) 0.0164(18) 0.167(4) 0.015(2) 0.025(3) 0.0030(15)
C30 0.070(3) 0.029(2) 0.184(5) 0.012(3) 0.077(3) 0.009(2)
C31 0.081(3) 0.031(2) 0.161(5) -0.002(3) 0.086(3) -0.002(2)
C32A 0.056(3) 0.064(3) 0.102(4) 0.036(3) 0.052(3) 0.008(2)
C32B 0.056(3) 0.064(3) 0.102(4) 0.036(3) 0.052(3) 0.008(2)

loop_
_atom_type_symbol
_atom_type_description
_atom_type_scat_dispersion_real
_atom_type_scat_dispersion_imag
_atom_type_scat_source
C C 0.0033 0.0016 'International Tables Vol C Tables 4.2.6.8 and 6.1.1.4'
H H 0.0000 0.0000 'International Tables Vol C Tables 4.2.6.8 and 6.1.1.4'
Cl Cl 0.1484 0.1585 'International Tables Vol C Tables 4.2.6.8 and 6.1.1.4'
N N 0.0061 0.0033 'International Tables Vol C Tables 4.2.6.8 and 6.1.1.4'
O O 0.0106 0.0060 'International Tables Vol C Tables 4.2.6.8 and 6.1.1.4'

loop_
_geom_angle_atom_site_label_1
_geom_angle_atom_site_label_2
_geom_angle_atom_site_label_3
_geom_angle
_geom_angle_site_symmetry_1
_geom_angle_site_symmetry_3
C14 O3 C9 118.6(3) . .
C1 N1 C5 125.7(2) . .
C1 N1 C8 117.4(3) . .
C5 N1 C8 116.9(2) . .
O1 C1 N1 120.4(3) . .
O1 C1 C2 123.4(3) . .
N1 C1 C2 116.2(3) . .
C3 C2 C1 120.1(3) . .
C6 C2 C1 119.4(3) . .
C6 C2 C3 120.5(3) . .
C2 C3 C3 118.9(3) . 3_666
C2 C3 C4 121.5(3) . .
C3 C3 C4 119.6(3) 3_666 .
C3 C4 C5 119.9(3) . .
C7 C4 C3 120.2(3) . .
C7 C4 C5 119.9(3) . .
O2 C5 N1 120.0(3) . .
O2 C5 C4 123.4(3) . .
N1 C5 C4 116.5(3) . .
C2 C6 H6 119.8 . .
C2 C6 C7 120.4(3) . 3_666
C7 C6 H6 119.8 3_666 .
C4 C7 C6 120.4(3) . 3_666
C4 C7 H7 119.8 . .
C6 C7 H7 119.8 3_666 .
C9 C8 N1 119.8(3) . .
C9 C8 C13 119.9(3) . .
C13 C8 N1 120.2(3) . .
C8 C9 O3 117.9(3) . .
C8 C9 C10 120.4(3) . .
C10 C9 O3 121.5(3) . .
C9 C10 H10 120.3 . .
C9 C10 C11 119.5(3) . .
C11 C10 H10 120.3 . .
C10 C11 H11 119.1 . .
C10 C11 C12 121.9(3) . .
C12 C11 H11 119.1 . .
C11 C12 C13 116.8(3) . .
C11 C12 C32A 122.8(3) . .
C13 C12 C32A 120.3(3) . .
C8 C13 C12 121.6(3) . .
C8 C13 H13 119.2 . .
C12 C13 H13 119.2 . .
O3 C14 C15 109.7(3) . .
O4 C14 O3 123.5(3) . .
O4 C14 C15 126.8(4) . .
C14 C15 H15A 108.8 . .
C14 C15 H15B 108.8 . .
C14 C15 C16 113.8(3) . .
H15A C15 H15B 107.7 . .
C16 C15 H15A 108.8 . .
C16 C15 H15B 108.8 . .
C17 C16 C15 122.6(4) . .
C25 C16 C15 117.1(4) . .
C25 C16 C17 120.2(3) . .
C16 C17 C18 124.0(3) . .
C16 C17 C22 118.3(3) . .
C22 C17 C18 117.7(3) . .
C17 C18 H18 119.7 . .
C19 C18 C17 120.6(4) . .
C19 C18 H18 119.7 . .
C18 C19 H19 119.0 . .
C18 C19 C20 121.9(5) . .
C20 C19 H19 119.0 . .
C21 C20 C19 118.1(4) . .
C21 C20 C26 119.5(6) . .
C26 C20 C19 122.3(6) . .
C20 C21 C22 120.8(4) . .
C20 C21 C29 121.5(4) . .
C22 C21 C29 117.6(5) . .
C21 C22 C17 120.8(4) . .
C21 C22 C23 119.3(4) . .
C23 C22 C17 119.9(3) . .
C22 C23 C31 120.1(5) . .
C24 C23 C22 118.9(4) . .
C24 C23 C31 120.9(5) . .
C23 C24 H24 119.6 . .
C25 C24 C23 120.7(4) . .
C25 C24 H24 119.6 . .
C16 C25 H25 119.0 . .
C24 C25 C16 121.9(4) . .
C24 C25 H25 119.0 . .
C20 C26 H26 121.6 . .
C20 C26 C27 116.8(7) . .
C27 C26 H26 121.6 . .
C26 C27 H27 118.1 . .
C28 C27 C26 123.8(6) . .
C28 C27 H27 118.1 . .
C27 C28 H28 119.8 . .
C27 C28 C29 120.4(7) . .
C29 C28 H28 119.8 . .
C28 C29 C21 117.9(7) . .
C28 C29 C30 123.6(6) . .
C30 C29 C21 118.5(4) . .
C29 C30 H30 118.6 . .
C31 C30 C29 122.8(5) . .
C31 C30 H30 118.6 . .
C23 C31 H31 119.1 . .
C30 C31 C23 121.7(6) . .
C30 C31 H31 119.1 . .
C12 C32A C34A 107.3(4) . .
C33A C32A C12 112.7(5) . .
C33A C32A C34A 106.5(5) . .
C35A C32A C12 114.5(5) . .
C35A C32A C33A 112.7(5) . .
C35A C32A C34A 102.1(5) . .
C32A C33A H33A 109.5 . .
C32A C33A H33B 109.5 . .
C32A C33A H33C 109.5 . .
H33A C33A H33B 109.5 . .
H33A C33A H33C 109.5 . .
H33B C33A H33C 109.5 . .
C32A C34A H34A 109.5 . .
C32A C34A H34B 109.5 . .
C32A C34A H34C 109.5 . .
H34A C34A H34B 109.5 . .
H34A C34A H34C 109.5 . .
H34B C34A H34C 109.5 . .
C32A C35A H35A 111.3 . .
C32A C35A H35B 111.3 . .
H35A C35A H35B 109.2 . .
C36A C35A C32A 102.4(6) . .
C36A C35A H35A 111.3 . .
C36A C35A H35B 111.3 . .
C35A C36A H36A 109.5 . .
C35A C36A H36B 109.5 . .
C35A C36A H36C 109.5 . .
H36A C36A H36B 109.5 . .
H36A C36A H36C 109.5 . .
H36B C36A H36C 109.5 . .
H33D C33B H33E 109.5 . .
H33D C33B H33F 109.5 . .
H33E C33B H33F 109.5 . .
H34D C34B H34E 109.5 . .
H34D C34B H34F 109.5 . .
H34E C34B H34F 109.5 . .
H35C C35B H35D 108.0 . .
C36B C35B H35C 109.4 . .
C36B C35B H35D 109.4 . .
C35B C36B H36D 109.5 . .
C35B C36B H36E 109.5 . .
C35B C36B H36F 109.5 . .
H36D C36B H36E 109.5 . .
H36D C36B H36F 109.5 . .
H36E C36B H36F 109.5 . .
N1S C1S C2S 176.3(7) . .
C1S C2S H2SA 109.5 . .
C1S C2S H2SB 109.5 . .
C1S C2S H2SC 109.5 . .
H2SA C2S H2SB 109.5 . .
H2SA C2S H2SC 109.5 . .
H2SB C2S H2SC 109.5 . .
H3SA C3S H3SB 108.1 . .
Cl1S C3S H3SA 109.6 . .
Cl1S C3S H3SB 109.6 . .
Cl2S C3S H3SA 109.6 . .
Cl2S C3S H3SB 109.6 . .
Cl2S C3S Cl1S 110.4(11) . .
H4SA C4S H4SB 108.2 . .
Cl3S C4S H4SA 109.8 . .
Cl3S C4S H4SB 109.8 . .
Cl3S C4S Cl4S 109.4(16) . .
Cl4S C4S H4SA 109.8 . .
Cl4S C4S H4SB 109.8 . .

loop_
_geom_bond_atom_site_label_1
_geom_bond_atom_site_label_2
_geom_bond_distance
_geom_bond_site_symmetry_2
O1 C1 1.210(4) .
O2 C5 1.208(4) .
O3 C9 1.401(4) .
O3 C14 1.368(5) .
O4 C14 1.193(5) .
N1 C1 1.402(4) .
N1 C5 1.408(4) .
N1 C8 1.444(4) .
C1 C2 1.483(4) .
C2 C3 1.409(4) .
C2 C6 1.378(4) .
C3 C3 1.409(6) 3_666
C3 C4 1.412(4) .
C4 C5 1.478(4) .
C4 C7 1.373(4) .
C6 H6 0.9500 .
C6 C7 1.397(4) 3_666
C7 C6 1.397(4) 3_666
C7 H7 0.9500 .
C8 C9 1.370(5) .
C8 C13 1.383(5) .
C9 C10 1.379(5) .
C10 H10 0.9500 .
C10 C11 1.383(5) .
C11 H11 0.9500 .
C11 C12 1.395(5) .
C12 C13 1.397(5) .
C12 C32A 1.531(5) .
C13 H13 0.9500 .
C14 C15 1.503(5) .
C15 H15A 0.9900 .
C15 H15B 0.9900 .
C15 C16 1.522(5) .
C16 C17 1.408(5) .
C16 C25 1.381(6) .
C17 C18 1.423(6) .
C17 C22 1.422(5) .
C18 H18 0.9500 .
C18 C19 1.369(6) .
C19 H19 0.9500 .
C19 C20 1.428(8) .
C20 C21 1.387(8) .
C20 C26 1.399(7) .
C21 C22 1.410(5) .
C21 C29 1.485(7) .
C22 C23 1.420(6) .
C23 C24 1.398(6) .
C23 C31 1.433(6) .
C24 H24 0.9500 .
C24 C25 1.353(6) .
C25 H25 0.9500 .
C26 H26 0.9500 .
C26 C27 1.459(11) .
C27 H27 0.9500 .
C27 C28 1.354(11) .
C28 H28 0.9500 .
C28 C29 1.357(8) .
C29 C30 1.422(9) .
C30 H30 0.9500 .
C30 C31 1.269(9) .
C31 H31 0.9500 .
C32A C33A 1.520(6) .
C32A C34A 1.589(6) .
C32A C35A 1.512(6) .
C33A H33A 0.9800 .
C33A H33B 0.9800 .
C33A H33C 0.9800 .
C34A H34A 0.9800 .
C34A H34B 0.9800 .
C34A H34C 0.9800 .
C35A H35A 0.9900 .
C35A H35B 0.9900 .
C35A C36A 1.498(10) .
C36A H36A 0.9800 .
C36A H36B 0.9800 .
C36A H36C 0.9800 .
C33B H33D 0.9800 .
C33B H33E 0.9800 .
C33B H33F 0.9800 .
C34B H34D 0.9800 .
C34B H34E 0.9800 .
C34B H34F 0.9800 .
C35B H35C 0.9900 .
C35B H35D 0.9900 .
C35B C36B 1.499(11) .
C36B H36D 0.9800 .
C36B H36E 0.9800 .
C36B H36F 0.9800 .
N1S C1S 1.083(9) .
C1S C2S 1.444(10) .
C2S H2SA 0.9800 .
C2S H2SB 0.9800 .
C2S H2SC 0.9800 .
C3S H3SA 0.9900 .
C3S H3SB 0.9900 .
C3S Cl1S 1.736(17) .
C3S Cl2S 1.717(15) .
C4S H4SA 0.9900 .
C4S H4SB 0.9900 .
C4S Cl3S 1.75(2) .
C4S Cl4S 1.77(2) .

loop_
_geom_torsion_atom_site_label_1
_geom_torsion_atom_site_label_2
_geom_torsion_atom_site_label_3
_geom_torsion_atom_site_label_4
_geom_torsion
_geom_torsion_site_symmetry_1
_geom_torsion_site_symmetry_2
_geom_torsion_site_symmetry_3
_geom_torsion_site_symmetry_4
O1 C1 C2 C3 177.6(3) . . . .
O1 C1 C2 C6 -2.9(4) . . . .
O3 C9 C10 C11 -173.6(3) . . . .
O3 C14 C15 C16 69.5(5) . . . .
O4 C14 C15 C16 -110.9(5) . . . .
N1 C1 C2 C3 -2.9(4) . . . .
N1 C1 C2 C6 176.6(3) . . . .
N1 C8 C9 O3 -2.7(5) . . . .
N1 C8 C9 C10 -177.8(3) . . . .
N1 C8 C13 C12 177.0(3) . . . .
C1 N1 C5 O2 179.3(3) . . . .
C1 N1 C5 C4 -1.2(4) . . . .
C1 N1 C8 C9 -75.7(4) . . . .
C1 N1 C8 C13 107.1(4) . . . .
C1 C2 C3 C3 -179.9(3) . . . 3_666
C1 C2 C3 C4 0.1(4) . . . .
C1 C2 C6 C7 -179.9(3) . . . 3_666
C2 C3 C4 C5 2.3(4) . . . .
C2 C3 C4 C7 -179.1(3) . . . .
C3 C2 C6 C7 -0.4(4) . . . 3_666
C3 C3 C4 C5 -177.7(3) 3_666 . . .
C3 C3 C4 C7 0.9(5) 3_666 . . .
C3 C4 C5 O2 177.6(3) . . . .
C3 C4 C5 N1 -1.8(4) . . . .
C3 C4 C7 C6 -1.1(5) . . . 3_666
C5 N1 C1 O1 -177.0(3) . . . .
C5 N1 C1 C2 3.5(4) . . . .
C5 N1 C8 C9 101.4(4) . . . .
C5 N1 C8 C13 -75.9(4) . . . .
C5 C4 C7 C6 177.5(3) . . . 3_666
C6 C2 C3 C3 0.7(5) . . . 3_666
C6 C2 C3 C4 -179.3(3) . . . .
C7 C4 C5 O2 -1.0(5) . . . .
C7 C4 C5 N1 179.6(3) . . . .
C8 N1 C1 O1 -0.2(4) . . . .
C8 N1 C1 C2 -179.7(3) . . . .
C8 N1 C5 O2 2.6(4) . . . .
C8 N1 C5 C4 -178.0(3) . . . .
C8 C9 C10 C11 1.3(5) . . . .
C9 O3 C14 O4 0.4(5) . . . .
C9 O3 C14 C15 180.0(3) . . . .
C9 C8 C13 C12 -0.2(5) . . . .
C9 C10 C11 C12 -1.5(6) . . . .
C10 C11 C12 C13 0.8(6) . . . .
C10 C11 C12 C32A 177.5(4) . . . .
C11 C12 C13 C8 0.1(6) . . . .
C11 C12 C32A C33A 7.4(7) . . . .
C11 C12 C32A C34A 124.3(5) . . . .
C11 C12 C32A C35A -123.2(5) . . . .
C12 C32A C35A C36A 64.5(7) . . . .
C13 C8 C9 O3 174.6(3) . . . .
C13 C8 C9 C10 -0.5(5) . . . .
C13 C12 C32A C33A -175.9(5) . . . .
C13 C12 C32A C34A -59.1(6) . . . .
C13 C12 C32A C35A 53.5(6) . . . .
C14 O3 C9 C8 114.9(4) . . . .
C14 O3 C9 C10 -70.1(4) . . . .
C14 C15 C16 C17 -90.7(5) . . . .
C14 C15 C16 C25 92.3(4) . . . .
C15 C16 C17 C18 3.6(5) . . . .
C15 C16 C17 C22 -175.3(3) . . . .
C15 C16 C25 C24 176.9(4) . . . .
C16 C17 C18 C19 -176.7(4) . . . .
C16 C17 C22 C21 176.7(3) . . . .
C16 C17 C22 C23 -1.7(5) . . . .
C17 C16 C25 C24 -0.1(6) . . . .
C17 C18 C19 C20 -1.1(6) . . . .
C17 C22 C23 C24 0.5(5) . . . .
C17 C22 C23 C31 177.0(3) . . . .
C18 C17 C22 C21 -2.3(5) . . . .
C18 C17 C22 C23 179.4(3) . . . .
C18 C19 C20 C21 0.0(6) . . . .
C18 C19 C20 C26 177.8(4) . . . .
C19 C20 C21 C22 -0.1(6) . . . .
C19 C20 C21 C29 178.1(3) . . . .
C19 C20 C26 C27 -178.1(4) . . . .
C20 C21 C22 C17 1.3(5) . . . .
C20 C21 C22 C23 179.6(3) . . . .
C20 C21 C29 C28 0.1(6) . . . .
C20 C21 C29 C30 -178.9(4) . . . .
C20 C26 C27 C28 0.0(8) . . . .
C21 C20 C26 C27 -0.3(6) . . . .
C21 C22 C23 C24 -177.9(3) . . . .
C21 C22 C23 C31 -1.4(5) . . . .
C21 C29 C30 C31 -0.2(7) . . . .
C22 C17 C18 C19 2.2(5) . . . .
C22 C21 C29 C28 178.4(4) . . . .
C22 C21 C29 C30 -0.6(5) . . . .
C22 C23 C24 C25 1.0(6) . . . .
C22 C23 C31 C30 0.6(6) . . . .
C23 C24 C25 C16 -1.2(6) . . . .
C24 C23 C31 C30 177.0(4) . . . .
C25 C16 C17 C18 -179.6(3) . . . .
C25 C16 C17 C22 1.5(5) . . . .
C26 C20 C21 C22 -178.0(4) . . . .
C26 C20 C21 C29 0.2(6) . . . .
C26 C27 C28 C29 0.4(8) . . . .
C27 C28 C29 C21 -0.4(7) . . . .
C27 C28 C29 C30 178.5(5) . . . .
C28 C29 C30 C31 -179.1(4) . . . .
C29 C21 C22 C17 -177.0(3) . . . .
C29 C21 C22 C23 1.4(5) . . . .
C29 C30 C31 C23 0.2(7) . . . .
C31 C23 C24 C25 -175.5(4) . . . .
C32A C12 C13 C8 -176.8(4) . . . .
C33A C32A C35A C36A -66.1(8) . . . .
C34A C32A C35A C36A -179.9(7) . . . .
